data_2238721
loop_
_publ_author_name
'Gajda, Katarzyna'
'Zarychta, Bartosz'
'Doma\'nski, Andrzej A.'
'Ejsmont, Krzysztof'

_publ_section_title
;
 Dimethyl 4,4'-(diazenediyl)dibenzoate at 100K
;
_journal_coeditor_code FK2074
_journal_issue 11
_journal_name_full 'Acta Crystallographica Section E'
_journal_page_first o1607
_journal_paper_doi 10.1107/S1600536813026846
_journal_volume 69
_journal_year 2013
_chemical_formula_iupac 'C16 H14 N2 O4'
_chemical_formula_moiety 'C16 H14 N2 O4'
_chemical_formula_sum 'C16 H14 N2 O4'
_chemical_formula_weight 298.29
_chemical_name_systematic
;
Dimethyl 4,4'-(diazenediyl)dibenzoate
;
_space_group_IT_number 2
_symmetry_cell_setting triclinic
_symmetry_space_group_name_Hall '-P 1'
_symmetry_space_group_name_H-M 'P -1'
_atom_sites_solution_hydrogens geom
_atom_sites_solution_primary direct
_atom_sites_solution_secondary difmap
_audit_creation_method SHELXL-97
_cell_angle_alpha 72.456(16)
_cell_angle_beta 85.030(18)
_cell_angle_gamma 84.468(16)
_cell_formula_units_Z 2
_cell_length_a 3.8146(8)
_cell_length_b 11.2571(18)
_cell_length_c 16.904(3)
_cell_measurement_reflns_used 4264
_cell_measurement_temperature 100.00(10)
_cell_measurement_theta_max 25.00
_cell_measurement_theta_min 3.59
_cell_volume 687.6(2)
_computing_cell_refinement 'CrysAlisRED (Oxford Diffraction, 2008)'
_computing_data_collection 'CrysAlisCCD (Oxford Diffraction, 2008)'
_computing_data_reduction 'CrysAlisRED (Oxford Diffraction, 2008)'
_computing_molecular_graphics 'SHELXTL (Sheldrick, 2008)'
_computing_publication_material 'SHELXL97 (Sheldrick, 2008)'
_computing_structure_refinement 'SHELXL97 (Sheldrick, 2008)'
_computing_structure_solution 'SHELXS97 (Sheldrick, 2008)'
_diffrn_ambient_temperature 100.00(10)
_diffrn_detector_area_resol_mean '1024 x 1024 with blocks 2 x 2'
_diffrn_measured_fraction_theta_full 0.986
_diffrn_measured_fraction_theta_max 0.986
_diffrn_measurement_device_type 'Oxford Diffraction Xcalibur'
_diffrn_measurement_method \w--scan
_diffrn_radiation_monochromator graphite
_diffrn_radiation_source 'fine-focus sealed tube'
_diffrn_radiation_type MoK\a
_diffrn_radiation_wavelength 0.71073
_diffrn_reflns_av_R_equivalents 0.0250
_diffrn_reflns_av_sigmaI/netI 0.0352
_diffrn_reflns_limit_h_max 2
_diffrn_reflns_limit_h_min -4
_diffrn_reflns_limit_k_max 13
_diffrn_reflns_limit_k_min -13
_diffrn_reflns_limit_l_max 20
_diffrn_reflns_limit_l_min -20
_diffrn_reflns_number 4264
_diffrn_reflns_theta_full 25.00
_diffrn_reflns_theta_max 25.00
_diffrn_reflns_theta_min 3.59
_diffrn_standards_number 0
_exptl_absorpt_coefficient_mu 0.105
_exptl_absorpt_correction_type none
_exptl_crystal_colour red
_exptl_crystal_density_diffrn 1.441
_exptl_crystal_density_method 'not measured'
_exptl_crystal_description prism
_exptl_crystal_F_000 312
_exptl_crystal_size_max 0.35
_exptl_crystal_size_mid 0.17
_exptl_crystal_size_min 0.15
_refine_diff_density_max 0.323
_refine_diff_density_min -0.250
_refine_ls_extinction_method none
_refine_ls_goodness_of_fit_ref 1.050
_refine_ls_hydrogen_treatment constr
_refine_ls_matrix_type full
_refine_ls_number_parameters 213
_refine_ls_number_reflns 2405
_refine_ls_number_restraints 0
_refine_ls_restrained_S_all 1.050
_refine_ls_R_factor_all 0.0725
_refine_ls_R_factor_gt 0.0480
_refine_ls_shift/su_max 0.000
_refine_ls_shift/su_mean 0.000
_refine_ls_structure_factor_coef Fsqd
_refine_ls_weighting_details 'calc w=1/[\s^2^(Fo^2^)+(0.0791P)^2^+0.2050P] where P=(Fo^2^+2Fc^2^)/3'
_refine_ls_weighting_scheme calc
_refine_ls_wR_factor_gt 0.1367
_refine_ls_wR_factor_ref 0.1474
_reflns_number_gt 1652
_reflns_number_total 2405
_reflns_threshold_expression I>2sigma(I)
_cod_data_source_file fk2074.cif
_cod_data_source_block I
_cod_database_code 2238721

loop_
_symmetry_equiv_pos_as_xyz
'x, y, z'
'-x, -y, -z'

loop_
_atom_site_type_symbol
_atom_site_label
_atom_site_fract_x
_atom_site_fract_y
_atom_site_fract_z
_atom_site_U_iso_or_equiv
_atom_site_adp_type
_atom_site_calc_flag
_atom_site_refinement_flags
_atom_site_occupancy
_atom_site_symmetry_multiplicity
O O11 0.3301(4) 0.15744(14) 0.33935(9) 0.0251(4) Uani d . 1 1
O O12 0.1772(4) -0.04021(15) 0.39802(10) 0.0296(4) Uani d . 1 1
N N11 0.0393(5) 0.05005(17) 0.00495(12) 0.0216(5) Uani d . 1 1
C C11 0.0777(6) 0.0436(2) 0.08962(14) 0.0191(5) Uani d . 1 1
C C12 0.2050(6) 0.1480(2) 0.10194(14) 0.0196(5) Uani d . 1 1
H H12 0.2585 0.2160 0.0565 0.020(6) Uiso calc R 1 1
C C13 0.2522(5) 0.1511(2) 0.18173(14) 0.0191(5) Uani d . 1 1
H H13 0.3387 0.2208 0.1898 0.025(6) Uiso calc R 1 1
C C14 0.1695(5) 0.0493(2) 0.25002(14) 0.0194(5) Uani d . 1 1
C C15 0.0372(6) -0.0548(2) 0.23750(14) 0.0204(5) Uani d . 1 1
H H15 -0.0194 -0.1222 0.2830 0.020(6) Uiso calc R 1 1
C C16 -0.0101(6) -0.0585(2) 0.15834(14) 0.0200(5) Uani d . 1 1
H H16 -0.0992 -0.1278 0.1504 0.028(7) Uiso calc R 1 1
C C17 0.2225(6) 0.0484(2) 0.33681(14) 0.0209(5) Uani d . 1 1
C C18 0.3974(7) 0.1652(2) 0.42107(14) 0.0272(6) Uani d . 1 1
H H18A 0.4725 0.2464 0.4158 0.037(7) Uiso calc R 1 1
H H18B 0.5788 0.1025 0.4448 0.031(7) Uiso calc R 1 1
H H18C 0.1852 0.1519 0.4565 0.038(8) Uiso calc R 1 1
O O21 0.6465(4) 0.65469(14) 0.35059(10) 0.0248(4) Uani d . 1 1
O O22 0.8894(4) 0.45639(15) 0.38736(10) 0.0308(5) Uani d . 1 1
N N21 0.4726(5) 0.55083(17) 0.00854(12) 0.0206(4) Uani d . 1 1
C C21 0.5457(6) 0.5432(2) 0.09183(14) 0.0184(5) Uani d . 1 1
C C22 0.4325(6) 0.6478(2) 0.11755(14) 0.0193(5) Uani d . 1 1
H H22 0.3167 0.7168 0.0815 0.034(7) Uiso calc R 1 1
C C23 0.4932(5) 0.6485(2) 0.19724(13) 0.0188(5) Uani d . 1 1
H H23 0.4175 0.7183 0.2145 0.027(7) Uiso calc R 1 1
C C24 0.6678(6) 0.5450(2) 0.25183(14) 0.0194(5) Uani d . 1 1
C C25 0.7813(5) 0.4400(2) 0.22548(14) 0.0196(5) Uani d . 1 1
H H25 0.8971 0.3710 0.2616 0.023(6) Uiso calc R 1 1
C C26 0.7222(6) 0.4383(2) 0.14616(14) 0.0193(5) Uani d . 1 1
H H26 0.7983 0.3686 0.1288 0.027(7) Uiso calc R 1 1
C C27 0.7478(6) 0.5448(2) 0.33667(14) 0.0212(5) Uani d . 1 1
C C28 0.7220(7) 0.6663(2) 0.43076(14) 0.0279(6) Uani d . 1 1
H H28A 0.6386 0.7481 0.4340 0.046(8) Uiso calc R 1 1
H H28B 0.9720 0.6542 0.4368 0.031(7) Uiso calc R 1 1
H H28C 0.6053 0.6044 0.4744 0.039(8) Uiso calc R 1 1

loop_
_atom_site_aniso_label
_atom_site_aniso_U_11
_atom_site_aniso_U_22
_atom_site_aniso_U_33
_atom_site_aniso_U_12
_atom_site_aniso_U_13
_atom_site_aniso_U_23
O11 0.0366(10) 0.0189(9) 0.0242(9) -0.0057(7) -0.0049(7) -0.0110(7)
O12 0.0411(11) 0.0227(10) 0.0250(9) -0.0081(8) -0.0030(8) -0.0052(7)
N11 0.0227(10) 0.0171(10) 0.0270(11) -0.0007(8) -0.0018(8) -0.0096(8)
C11 0.0183(11) 0.0165(12) 0.0233(12) 0.0047(9) -0.0021(9) -0.0089(9)
C12 0.0205(11) 0.0136(12) 0.0239(13) -0.0017(9) -0.0001(9) -0.0047(9)
C13 0.0184(11) 0.0133(11) 0.0289(13) -0.0003(9) -0.0020(9) -0.0114(10)
C14 0.0163(11) 0.0185(12) 0.0253(13) 0.0014(9) -0.0019(9) -0.0100(10)
C15 0.0232(12) 0.0140(11) 0.0228(12) -0.0005(9) -0.0017(10) -0.0039(9)
C16 0.0198(11) 0.0150(12) 0.0274(13) -0.0027(9) -0.0005(10) -0.0094(10)
C17 0.0203(12) 0.0174(12) 0.0272(13) -0.0014(9) -0.0013(9) -0.0101(10)
C18 0.0355(14) 0.0250(14) 0.0268(14) -0.0061(11) -0.0062(11) -0.0141(11)
O21 0.0352(10) 0.0200(9) 0.0231(9) -0.0018(7) -0.0041(7) -0.0115(7)
O22 0.0428(11) 0.0240(10) 0.0263(10) 0.0044(8) -0.0080(8) -0.0092(8)
N21 0.0230(10) 0.0177(10) 0.0229(10) -0.0029(8) -0.0008(8) -0.0085(8)
C21 0.0180(11) 0.0156(12) 0.0226(12) -0.0046(9) 0.0015(9) -0.0069(9)
C22 0.0188(11) 0.0143(11) 0.0245(13) -0.0006(9) -0.0020(9) -0.0055(9)
C23 0.0189(11) 0.0141(11) 0.0255(13) -0.0034(9) 0.0011(9) -0.0091(9)
C24 0.0189(11) 0.0177(12) 0.0232(12) -0.0057(9) 0.0017(9) -0.0079(9)
C25 0.0182(11) 0.0145(12) 0.0258(13) -0.0012(9) -0.0017(9) -0.0055(9)
C26 0.0201(11) 0.0132(11) 0.0270(13) -0.0021(9) -0.0003(9) -0.0093(9)
C27 0.0217(12) 0.0173(12) 0.0263(13) -0.0045(9) 0.0017(10) -0.0088(10)
C28 0.0368(14) 0.0263(14) 0.0264(14) -0.0043(11) -0.0040(11) -0.0153(11)

loop_
_atom_type_symbol
_atom_type_description
_atom_type_scat_dispersion_real
_atom_type_scat_dispersion_imag
_atom_type_scat_source
C C 0.0033 0.0016 'International Tables Vol C Tables 4.2.6.8 and 6.1.1.4'
H H 0.0000 0.0000 'International Tables Vol C Tables 4.2.6.8 and 6.1.1.4'
N N 0.0061 0.0033 'International Tables Vol C Tables 4.2.6.8 and 6.1.1.4'
O O 0.0106 0.0060 'International Tables Vol C Tables 4.2.6.8 and 6.1.1.4'

loop_
_geom_angle_atom_site_label_1
_geom_angle_atom_site_label_2
_geom_angle_atom_site_label_3
_geom_angle_site_symmetry_1
_geom_angle
C17 O11 C18 . 116.32(17)
N11 N11 C11 2 114.3(2)
C12 C11 C16 . 120.0(2)
C12 C11 N11 . 115.69(19)
C16 C11 N11 . 124.25(19)
C13 C12 C11 . 120.2(2)
C13 C12 H12 . 119.9
C11 C12 H12 . 119.9
C12 C13 C14 . 119.88(19)
C12 C13 H13 . 120.1
C14 C13 H13 . 120.1
C15 C14 C13 . 119.8(2)
C15 C14 C17 . 118.83(19)
C13 C14 C17 . 121.41(19)
C16 C15 C14 . 120.7(2)
C16 C15 H15 . 119.7
C14 C15 H15 . 119.7
C15 C16 C11 . 119.42(19)
C15 C16 H16 . 120.3
C11 C16 H16 . 120.3
O12 C17 O11 . 123.6(2)
O12 C17 C14 . 124.4(2)
O11 C17 C14 . 111.96(18)
O11 C18 H18A . 109.5
O11 C18 H18B . 109.5
H18A C18 H18B . 109.5
O11 C18 H18C . 109.5
H18A C18 H18C . 109.5
H18B C18 H18C . 109.5
C27 O21 C28 . 116.58(18)
N21 N21 C21 2_665 114.3(2)
C22 C21 C26 . 120.4(2)
C22 C21 N21 . 115.86(19)
C26 C21 N21 . 123.76(19)
C23 C22 C21 . 119.7(2)
C23 C22 H22 . 120.2
C21 C22 H22 . 120.2
C22 C23 C24 . 120.5(2)
C22 C23 H23 . 119.8
C24 C23 H23 . 119.8
C23 C24 C25 . 119.5(2)
C23 C24 C27 . 121.7(2)
C25 C24 C27 . 118.8(2)
C26 C25 C24 . 120.5(2)
C26 C25 H25 . 119.8
C24 C25 H25 . 119.8
C25 C26 C21 . 119.4(2)
C25 C26 H26 . 120.3
C21 C26 H26 . 120.3
O22 C27 O21 . 123.7(2)
O22 C27 C24 . 124.4(2)
O21 C27 C24 . 111.90(19)
O21 C28 H28A . 109.5
O21 C28 H28B . 109.5
H28A C28 H28B . 109.5
O21 C28 H28C . 109.5
H28A C28 H28C . 109.5
H28B C28 H28C . 109.5

loop_
_geom_bond_atom_site_label_1
_geom_bond_atom_site_label_2
_geom_bond_site_symmetry_2
_geom_bond_distance
O11 C17 . 1.345(3)
O11 C18 . 1.456(3)
O12 C17 . 1.215(3)
N11 N11 2 1.255(3)
N11 C11 . 1.431(3)
C11 C12 . 1.391(3)
C11 C16 . 1.409(3)
C12 C13 . 1.387(3)
C12 H12 . 0.9300
C13 C14 . 1.398(3)
C13 H13 . 0.9300
C14 C15 . 1.398(3)
C14 C17 . 1.495(3)
C15 C16 . 1.379(3)
C15 H15 . 0.9300
C16 H16 . 0.9300
C18 H18A . 0.9600
C18 H18B . 0.9600
C18 H18C . 0.9600
O21 C27 . 1.342(3)
O21 C28 . 1.456(3)
O22 C27 . 1.216(3)
N21 N21 2_665 1.257(4)
N21 C21 . 1.434(3)
C21 C22 . 1.393(3)
C21 C26 . 1.411(3)
C22 C23 . 1.389(3)
C22 H22 . 0.9300
C23 C24 . 1.401(3)
C23 H23 . 0.9300
C24 C25 . 1.403(3)
C24 C27 . 1.491(3)
C25 C26 . 1.385(3)
C25 H25 . 0.9300
C26 H26 . 0.9300
C28 H28A . 0.9600
C28 H28B . 0.9600
C28 H28C . 0.9600

loop_
_geom_torsion_atom_site_label_1
_geom_torsion_atom_site_label_2
_geom_torsion_atom_site_label_3
_geom_torsion_atom_site_label_4
_geom_torsion_site_symmetry_1
_geom_torsion
N11 N11 C11 C12 2 172.7(2)
N11 N11 C11 C16 2 -8.4(3)
C16 C11 C12 C13 . 1.2(3)
N11 C11 C12 C13 . -179.92(18)
C11 C12 C13 C14 . -0.4(3)
C12 C13 C14 C15 . -0.4(3)
C12 C13 C14 C17 . 178.97(19)
C13 C14 C15 C16 . 0.5(3)
C17 C14 C15 C16 . -178.93(19)
C14 C15 C16 C11 . 0.3(3)
C12 C11 C16 C15 . -1.1(3)
N11 C11 C16 C15 . -179.91(19)
C18 O11 C17 O12 . 0.8(3)
C18 O11 C17 C14 . -178.63(18)
C15 C14 C17 O12 . 4.4(3)
C13 C14 C17 O12 . -175.0(2)
C15 C14 C17 O11 . -176.20(18)
C13 C14 C17 O11 . 4.4(3)
N21 N21 C21 C22 2_665 -169.5(2)
N21 N21 C21 C26 2_665 10.9(3)
C26 C21 C22 C23 . -0.2(3)
N21 C21 C22 C23 . -179.82(18)
C21 C22 C23 C24 . 0.1(3)
C22 C23 C24 C25 . 0.0(3)
C22 C23 C24 C27 . 177.82(19)
C23 C24 C25 C26 . 0.1(3)
C27 C24 C25 C26 . -177.85(19)
C24 C25 C26 C21 . -0.1(3)
C22 C21 C26 C25 . 0.2(3)
N21 C21 C26 C25 . 179.82(19)
C28 O21 C27 O22 . 1.5(3)
C28 O21 C27 C24 . -178.16(17)
C23 C24 C27 O22 . 177.8(2)
C25 C24 C27 O22 . -4.3(3)
C23 C24 C27 O21 . -2.5(3)
C25 C24 C27 O21 . 175.33(19)
